data_7247589
loop_
_publ_author_name
'Lim, Ae Ran'
'Kim, Sun Ha'

_publ_section_title
;
 Processing on crystal growth, structure, thermal property, and nuclear
 magnetic resonance of organic--inorganic hybrid perovskite type
 [NH3(CH2)6NH3]ZnCl4 crystal
;
_journal_issue 44
_journal_name_full 'RSC Advances'
_journal_page_first 31027
_journal_page_last 31035
_journal_paper_doi 10.1039/D3RA05752F
_journal_volume 13
_journal_year 2023
_chemical_formula_moiety 'C6 H18 N2, Cl4 Zn '
_chemical_formula_sum 'C6 H18 Cl4 N2 Zn'
_chemical_formula_weight 325.39
_space_group_crystal_system triclinic
_space_group_IT_number 2
_space_group_name_Hall '-P 1'
_space_group_name_H-M_alt 'P -1'
_atom_sites_solution_hydrogens geom
_audit_block_doi 10.5517/ccdc.csd.cc2h9bsy
_audit_creation_method SHELXL-2018/3
_audit_update_record
;
2023-10-21 deposited with the CCDC.	2023-10-24 downloaded from the CCDC.
;
_cell_angle_alpha 74.3060(10)
_cell_angle_beta 85.9270(10)
_cell_angle_gamma 88.0170(10)
_cell_formula_units_Z 2
_cell_length_a 7.2844(2)
_cell_length_b 10.1024(3)
_cell_length_c 10.1051(3)
_cell_measurement_reflns_used 9931
_cell_measurement_temperature 300(2)
_cell_measurement_theta_max 25.89
_cell_measurement_theta_min 2.53
_cell_volume 714.01(4)
_computing_cell_refinement 'Bruker SAINT'
_computing_data_collection 'Bruker APEX2'
_computing_data_reduction 'Bruker SAINT'
_computing_molecular_graphics 'Bruker SHELXTL'
_computing_publication_material 'Bruker SHELXTL'
_computing_structure_refinement 'SHELXL-2018/3 (Sheldrick, 2018)'
_computing_structure_solution 'SHELXT 2014/5 (Sheldrick, 2014)'
_diffrn_ambient_temperature 300(2)
_diffrn_measured_fraction_theta_full 0.999
_diffrn_measured_fraction_theta_max 0.998
_diffrn_measurement_device_type 'Bruker APEX-II CCD'
_diffrn_measurement_method '\f and \w scans'
_diffrn_radiation_type MoK\a
_diffrn_radiation_wavelength 0.71073
_diffrn_reflns_av_R_equivalents 0.0272
_diffrn_reflns_av_unetI/netI 0.0164
_diffrn_reflns_Laue_measured_fraction_full 0.999
_diffrn_reflns_Laue_measured_fraction_max 0.998
_diffrn_reflns_limit_h_max 9
_diffrn_reflns_limit_h_min -9
_diffrn_reflns_limit_k_max 13
_diffrn_reflns_limit_k_min -13
_diffrn_reflns_limit_l_max 13
_diffrn_reflns_limit_l_min -13
_diffrn_reflns_number 26702
_diffrn_reflns_point_group_measured_fraction_full 0.999
_diffrn_reflns_point_group_measured_fraction_max 0.998
_diffrn_reflns_theta_full 25.242
_diffrn_reflns_theta_max 28.294
_diffrn_reflns_theta_min 2.098
_exptl_absorpt_coefficient_mu 2.435
_exptl_absorpt_correction_T_max 0.7457
_exptl_absorpt_correction_T_min 0.6723
_exptl_absorpt_correction_type multi-scan
_exptl_absorpt_process_details SADABS
_exptl_crystal_colour colourless
_exptl_crystal_density_diffrn 1.513
_exptl_crystal_description BLOCK
_exptl_crystal_F_000 332
_exptl_crystal_size_max 0.285
_exptl_crystal_size_mid 0.095
_exptl_crystal_size_min 0.090
_refine_diff_density_max 0.716
_refine_diff_density_min -0.367
_refine_diff_density_rms 0.060
_refine_ls_extinction_method none
_refine_ls_goodness_of_fit_ref 1.042
_refine_ls_hydrogen_treatment constr
_refine_ls_matrix_type full
_refine_ls_number_parameters 118
_refine_ls_number_reflns 3538
_refine_ls_number_restraints 0
_refine_ls_restrained_S_all 1.042
_refine_ls_R_factor_all 0.0480
_refine_ls_R_factor_gt 0.0359
_refine_ls_shift/su_max 0.001
_refine_ls_shift/su_mean 0.000
_refine_ls_structure_factor_coef Fsqd
_refine_ls_weighting_details 'w=1/[\s^2^(Fo^2^)+(0.0502P)^2^+0.4098P] where P=(Fo^2^+2Fc^2^)/3'
_refine_ls_weighting_scheme calc
_refine_ls_wR_factor_gt 0.0964
_refine_ls_wR_factor_ref 0.1046
_reflns_Friedel_coverage 0.000
_reflns_number_gt 2812
_reflns_number_total 3538
_reflns_threshold_expression 'I > 2\s(I)'
_cod_data_source_file d3ra05752f1.cif
_cod_data_source_block NH3CH26NH3ZnCl4_300K_a
_cod_database_code 7247589
_shelx_shelxl_version_number 2018/3
_shelx_space_group_comment
; 
The symmetry employed for this shelxl refinement is uniquely defined 
by the following loop, which should always be used as a source of 
symmetry information in preference to the above space-group names. 
They are only intended as comments. 
;
_shelx_estimated_absorpt_t_min 0.544
_shelx_estimated_absorpt_t_max 0.811

loop_
_space_group_symop_operation_xyz
'x, y, z'
'-x, -y, -z'

loop_
_atom_site_label
_atom_site_type_symbol
_atom_site_fract_x
_atom_site_fract_y
_atom_site_fract_z
_atom_site_U_iso_or_equiv
_atom_site_adp_type
_atom_site_occupancy
_atom_site_site_symmetry_order
_atom_site_calc_flag
_atom_site_refinement_flags_posn
_atom_site_refinement_flags_adp
_atom_site_refinement_flags_occupancy
_atom_site_disorder_assembly
_atom_site_disorder_group
Zn1 Zn 0.73899(4) 0.55837(3) 0.70665(3) 0.05434(13) Uani 1 1 d . . . . .
Cl1 Cl 0.69059(11) 0.32813(7) 0.78936(8) 0.06071(19) Uani 1 1 d . . . . .
Cl2 Cl 0.49803(10) 0.66676(8) 0.79203(8) 0.0618(2) Uani 1 1 d . . . . .
Cl3 Cl 0.99294(10) 0.61848(9) 0.79303(9) 0.0675(2) Uani 1 1 d . . . . .
Cl4 Cl 0.75919(15) 0.62047(9) 0.47549(8) 0.0785(3) Uani 1 1 d . . . . .
N1 N 0.7406(4) 0.2854(3) 0.4856(3) 0.0656(7) Uani 1 1 d . . . . .
H1NA H 0.819754 0.341400 0.427509 0.098 Uiso 1 1 calc R U . . .
H1NB H 0.633601 0.289061 0.447277 0.098 Uiso 1 1 calc R U . . .
H1NC H 0.723610 0.311458 0.563053 0.098 Uiso 1 1 calc R U . . .
N2 N 0.2777(3) 0.3632(3) 0.9222(3) 0.0630(6) Uani 1 1 d . . . . .
H2NA H 0.229304 0.444924 0.881579 0.095 Uiso 1 1 calc R U . . .
H2NB H 0.287118 0.356290 1.011188 0.095 Uiso 1 1 calc R U . . .
H2NC H 0.388829 0.354247 0.882687 0.095 Uiso 1 1 calc R U . . .
C1 C 0.8150(6) 0.1430(4) 0.5173(5) 0.0861(11) Uani 1 1 d . . . . .
H1A H 0.933041 0.140641 0.556765 0.103 Uiso 1 1 calc R U . . .
H1AB H 0.836035 0.116503 0.431989 0.103 Uiso 1 1 calc R U . . .
C2 C 0.6929(8) 0.0413(4) 0.6137(6) 0.1079(16) Uani 1 1 d . . . . .
H2A H 0.674582 0.067170 0.699454 0.130 Uiso 1 1 calc R U . . .
H2AB H 0.755014 -0.047727 0.633655 0.130 Uiso 1 1 calc R U . . .
C3 C 0.4984(7) 0.0262(4) 0.5604(5) 0.0961(13) Uani 1 1 d . . . . .
H3A H 0.425146 -0.034760 0.634429 0.115 Uiso 1 1 calc R U . . .
H3AB H 0.437167 0.115559 0.539140 0.115 Uiso 1 1 calc R U . . .
C4 C 0.1585(6) 0.2543(4) 0.9079(4) 0.0749(9) Uani 1 1 d . . . . .
H4A H 0.036915 0.266453 0.949133 0.090 Uiso 1 1 calc R U . . .
H4AB H 0.146521 0.264252 0.810659 0.090 Uiso 1 1 calc R U . . .
C5 C 0.2246(8) 0.1178(5) 0.9703(6) 0.1138(17) Uani 1 1 d . . . . .
H5A H 0.242113 0.108665 1.066675 0.137 Uiso 1 1 calc R U . . .
H5AB H 0.343282 0.103452 0.925890 0.137 Uiso 1 1 calc R U . . .
C6 C 0.0878(7) 0.0035(5) 0.9591(7) 0.1186(18) Uani 1 1 d . . . . .
H6A H 0.061922 0.019319 0.863199 0.142 Uiso 1 1 calc R U . . .
H6AB H 0.149700 -0.085298 0.987118 0.142 Uiso 1 1 calc R U . . .

loop_
_atom_site_aniso_label
_atom_site_aniso_U_11
_atom_site_aniso_U_22
_atom_site_aniso_U_33
_atom_site_aniso_U_23
_atom_site_aniso_U_13
_atom_site_aniso_U_12
Zn1 0.04542(19) 0.0560(2) 0.0579(2) -0.00903(15) -0.00283(14) -0.00102(14)
Cl1 0.0602(4) 0.0542(4) 0.0611(4) -0.0053(3) -0.0003(3) 0.0004(3)
Cl2 0.0451(3) 0.0638(4) 0.0768(5) -0.0200(4) -0.0043(3) 0.0044(3)
Cl3 0.0421(3) 0.0876(5) 0.0732(5) -0.0218(4) -0.0026(3) -0.0073(3)
Cl4 0.1073(7) 0.0663(5) 0.0535(4) -0.0035(3) -0.0010(4) 0.0020(5)
N1 0.0795(18) 0.0539(14) 0.0611(15) -0.0115(11) -0.0027(13) -0.0085(12)
N2 0.0532(14) 0.0596(14) 0.0704(16) -0.0082(12) 0.0033(12) -0.0096(11)
C1 0.074(2) 0.062(2) 0.117(3) -0.012(2) -0.020(2) 0.0015(17)
C2 0.141(4) 0.063(2) 0.113(4) -0.005(2) -0.034(3) 0.003(3)
C3 0.093(3) 0.062(2) 0.122(4) -0.008(2) 0.003(3) 0.002(2)
C4 0.084(2) 0.069(2) 0.068(2) -0.0085(16) -0.0114(17) -0.0175(18)
C5 0.108(4) 0.081(3) 0.142(5) -0.005(3) -0.035(3) -0.001(3)
C6 0.128(4) 0.068(2) 0.156(5) -0.019(3) -0.024(4) -0.011(3)

loop_
_atom_type_symbol
_atom_type_description
_atom_type_scat_dispersion_real
_atom_type_scat_dispersion_imag
_atom_type_scat_source
C C 0.0033 0.0016 'International Tables Vol C Tables 4.2.6.8 and 6.1.1.4'
H H 0.0000 0.0000 'International Tables Vol C Tables 4.2.6.8 and 6.1.1.4'
Cl Cl 0.1484 0.1585 'International Tables Vol C Tables 4.2.6.8 and 6.1.1.4'
N N 0.0061 0.0033 'International Tables Vol C Tables 4.2.6.8 and 6.1.1.4'
Zn Zn 0.2839 1.4301 'International Tables Vol C Tables 4.2.6.8 and 6.1.1.4'

loop_
_geom_angle_atom_site_label_1
_geom_angle_atom_site_label_2
_geom_angle_atom_site_label_3
_geom_angle
_geom_angle_site_symmetry_1
_geom_angle_site_symmetry_3
_geom_angle_publ_flag
Cl4 Zn1 Cl3 111.62(4) . . ?
Cl4 Zn1 Cl2 111.39(4) . . ?
Cl3 Zn1 Cl2 105.62(3) . . ?
Cl4 Zn1 Cl1 110.65(3) . . ?
Cl3 Zn1 Cl1 110.55(3) . . ?
Cl2 Zn1 Cl1 106.80(3) . . ?
C1 N1 H1NA 109.5 . . ?
C1 N1 H1NB 109.5 . . ?
H1NA N1 H1NB 109.5 . . ?
C1 N1 H1NC 109.5 . . ?
H1NA N1 H1NC 109.5 . . ?
H1NB N1 H1NC 109.5 . . ?
C4 N2 H2NA 109.5 . . ?
C4 N2 H2NB 109.5 . . ?
H2NA N2 H2NB 109.5 . . ?
C4 N2 H2NC 109.5 . . ?
H2NA N2 H2NC 109.5 . . ?
H2NB N2 H2NC 109.5 . . ?
N1 C1 C2 113.7(4) . . ?
N1 C1 H1A 108.8 . . ?
C2 C1 H1A 108.8 . . ?
N1 C1 H1AB 108.8 . . ?
C2 C1 H1AB 108.8 . . ?
H1A C1 H1AB 107.7 . . ?
C1 C2 C3 115.1(4) . . ?
C1 C2 H2A 108.5 . . ?
C3 C2 H2A 108.5 . . ?
C1 C2 H2AB 108.5 . . ?
C3 C2 H2AB 108.5 . . ?
H2A C2 H2AB 107.5 . . ?
C3 C3 C2 115.3(5) 2_656 . ?
C3 C3 H3A 108.4 2_656 . ?
C2 C3 H3A 108.4 . . ?
C3 C3 H3AB 108.4 2_656 . ?
C2 C3 H3AB 108.4 . . ?
H3A C3 H3AB 107.5 . . ?
C5 C4 N2 113.9(4) . . ?
C5 C4 H4A 108.8 . . ?
N2 C4 H4A 108.8 . . ?
C5 C4 H4AB 108.8 . . ?
N2 C4 H4AB 108.8 . . ?
H4A C4 H4AB 107.7 . . ?
C4 C5 C6 112.4(4) . . ?
C4 C5 H5A 109.1 . . ?
C6 C5 H5A 109.1 . . ?
C4 C5 H5AB 109.1 . . ?
C6 C5 H5AB 109.1 . . ?
H5A C5 H5AB 107.9 . . ?
C6 C6 C5 115.9(6) 2_557 . ?
C6 C6 H6A 108.3 2_557 . ?
C5 C6 H6A 108.3 . . ?
C6 C6 H6AB 108.3 2_557 . ?
C5 C6 H6AB 108.3 . . ?
H6A C6 H6AB 107.4 . . ?

loop_
_geom_bond_atom_site_label_1
_geom_bond_atom_site_label_2
_geom_bond_distance
_geom_bond_site_symmetry_2
_geom_bond_publ_flag
Zn1 Cl4 2.2442(9) . ?
Zn1 Cl3 2.2686(8) . ?
Zn1 Cl2 2.2776(8) . ?
Zn1 Cl1 2.2795(8) . ?
N1 C1 1.479(4) . ?
N1 H1NA 0.8900 . ?
N1 H1NB 0.8900 . ?
N1 H1NC 0.8900 . ?
N2 C4 1.467(4) . ?
N2 H2NA 0.8900 . ?
N2 H2NB 0.8900 . ?
N2 H2NC 0.8900 . ?
C1 C2 1.482(6) . ?
C1 H1A 0.9700 . ?
C1 H1AB 0.9700 . ?
C2 C3 1.578(7) . ?
C2 H2A 0.9700 . ?
C2 H2AB 0.9700 . ?
C3 C3 1.454(9) 2_656 ?
C3 H3A 0.9700 . ?
C3 H3AB 0.9700 . ?
C4 C5 1.435(6) . ?
C4 H4A 0.9700 . ?
C4 H4AB 0.9700 . ?
C5 C6 1.584(7) . ?
C5 H5A 0.9700 . ?
C5 H5AB 0.9700 . ?
C6 C6 1.465(11) 2_557 ?
C6 H6A 0.9700 . ?
C6 H6AB 0.9700 . ?
